data_7003121
loop_
_publ_author_name
'Bowmaker, Graham A.'
'Hanna, John V.'
'Hahn, F. Ekkehardt'
'Lipton, Andrew S.'
'Oldham, Carolyn E.'
'Skelton, Brian W.'
'Smith, Mark E.'
'White, Allan H.'

_publ_section_title
;
 Structural and spectroscopic studies of some copper(i) halide
 tert-butyl isocyanide adducts
;
_journal_issue 13
_journal_name_full 'Dalton Transactions'
_journal_page_first 1710
_journal_page_last 1720
_journal_paper_doi 10.1039/b712815k
_journal_year 2008
_chemical_absolute_configuration ad
_chemical_formula_moiety 'C20 H36 Cu N4, Br'
_chemical_formula_sum 'C20 H36 Br Cu N4'
_chemical_formula_weight 475.98
_chemical_name_systematic
;
?
;
_space_group_IT_number 119
_symmetry_cell_setting tetragonal
_symmetry_space_group_name_Hall 'I -4 -2'
_symmetry_space_group_name_H-M 'I -4 m 2'
_atom_sites_solution_hydrogens geom
_atom_sites_solution_primary direct
_atom_sites_solution_secondary difmap
_audit_creation_date 2007-02-23T12:01:52-00:00
_audit_creation_method 'WinGX routine CIF_UPDATE'
_cell_angle_alpha 90
_cell_angle_beta 90
_cell_angle_gamma 90
_cell_formula_units_Z 2
_cell_length_a 15.2887(5)
_cell_length_b 15.2887(5)
_cell_length_c 5.6096(4)
_cell_measurement_reflns_used 1305
_cell_measurement_temperature 100(2)
_cell_measurement_theta_max 28.5704
_cell_measurement_theta_min 2.6578
_cell_volume 1311.21(11)
_computing_cell_refinement
;
CrysAlis RED, Oxford Diffraction Ltd.,
Version 1.171.31.7 (release 18-10-2006 CrysAlis171 .NET)
(compiled Oct 18 2006,16:28:17)
;
_computing_data_collection
;
CrysAlis CCD, Oxford Diffraction Ltd.,
Version 1.171.31.7 (release 18-10-2006 CrysAlis171 .NET)
(compiled Oct 18 2006,16:28:17)
;
_computing_data_reduction
;
CrysAlis RED, Oxford Diffraction Ltd.,
Version 1.171.31.7 (release 18-10-2006 CrysAlis171 .NET)
(compiled Oct 18 2006,16:28:17)
;
_computing_structure_refinement 'SHELXL-97 (Sheldrick, 1997)'
_diffrn_ambient_temperature 100(2)
_diffrn_detector_area_resol_mean 16.0009
_diffrn_measured_fraction_theta_full 0.993
_diffrn_measured_fraction_theta_max 0.937
_diffrn_measurement_device_type
;
Oxford Diffraction Xcalibur diffractometer
;
_diffrn_measurement_method '\p and \w scans'
_diffrn_orient_matrix_UB_11 0.0178101299
_diffrn_orient_matrix_UB_12 -0.0387764992
_diffrn_orient_matrix_UB_13 0.0500725869
_diffrn_orient_matrix_UB_21 0.042135291
_diffrn_orient_matrix_UB_22 0.0121122739
_diffrn_orient_matrix_UB_23 -0.0417432811
_diffrn_orient_matrix_UB_31 0.0080908607
_diffrn_orient_matrix_UB_32 0.0224909103
_diffrn_orient_matrix_UB_33 0.1083332404
_diffrn_radiation_monochromator graphite
_diffrn_radiation_type MoK\a
_diffrn_radiation_wavelength 0.71073
_diffrn_reflns_av_R_equivalents 0.0614
_diffrn_reflns_av_unetI/netI 0.1068
_diffrn_reflns_limit_h_max 20
_diffrn_reflns_limit_h_min -20
_diffrn_reflns_limit_k_max 20
_diffrn_reflns_limit_k_min -18
_diffrn_reflns_limit_l_max 5
_diffrn_reflns_limit_l_min -7
_diffrn_reflns_number 3596
_diffrn_reflns_theta_full 27
_diffrn_reflns_theta_max 28.78
_diffrn_reflns_theta_min 2.66
_exptl_absorpt_coefficient_mu 2.366
_exptl_absorpt_correction_T_max 1
_exptl_absorpt_correction_T_min 0.9105
_exptl_absorpt_correction_type multi-scan
_exptl_absorpt_process_details
;
CrysAlis RED, Oxford Diffraction Ltd.,
Version 1.171.31.7 (release 18-10-2006 CrysAlis171 .NET)
(compiled Oct 18 2006,16:28:17)
Empirical absorption correction using spherical harmonics,
implemented in SCALE3 ABSPACK scaling algorithm.
;
_exptl_crystal_colour colourless
_exptl_crystal_density_diffrn 1.206
_exptl_crystal_density_method 'not measured'
_exptl_crystal_description needle
_exptl_crystal_F_000 496
_exptl_crystal_size_max 0.16
_exptl_crystal_size_mid 0.044
_exptl_crystal_size_min 0.042
_refine_diff_density_max 0.722
_refine_diff_density_min -0.579
_refine_diff_density_rms 0.071
_refine_ls_abs_structure_details 'Flack H D (1983), Acta Cryst. A39, 876-881'
_refine_ls_abs_structure_Flack 0.018(17)
_refine_ls_extinction_method none
_refine_ls_goodness_of_fit_ref 0.942
_refine_ls_hydrogen_treatment constr
_refine_ls_matrix_type full
_refine_ls_number_parameters 44
_refine_ls_number_reflns 840
_refine_ls_number_restraints 0
_refine_ls_restrained_S_all 0.94
_refine_ls_R_factor_all 0.0494
_refine_ls_R_factor_gt 0.0301
_refine_ls_shift/su_max 0.005
_refine_ls_shift/su_mean 0.001
_refine_ls_structure_factor_coef Fsqd
_refine_ls_weighting_details 'calc w=1/[\s^2^(Fo^2^)+(0.0120P)^2^] where P=(Fo^2^+2Fc^2^)/3'
_refine_ls_weighting_scheme calc
_refine_ls_wR_factor_gt 0.044
_refine_ls_wR_factor_ref 0.0457
_reflns_number_gt 608
_reflns_number_total 840
_reflns_threshold_expression I>2sigma(I)
_cod_data_source_file b712815k.txt
_cod_data_source_block cutbbr
_cod_original_sg_symbol_Hall I_-4_-2
_cod_original_sg_symbol_H-M i-4m2
_cod_database_code 7003121

loop_
_symmetry_equiv_pos_as_xyz
'x, y, z'
'-x, -y, z'
'-y, -x, -z'
'y, x, -z'
'-x, y, z'
'x, -y, z'
'-y, x, -z'
'y, -x, -z'
'x+1/2, y+1/2, z+1/2'
'-x+1/2, -y+1/2, z+1/2'
'-y+1/2, -x+1/2, -z+1/2'
'y+1/2, x+1/2, -z+1/2'
'-x+1/2, y+1/2, z+1/2'
'x+1/2, -y+1/2, z+1/2'
'-y+1/2, x+1/2, -z+1/2'
'y+1/2, -x+1/2, -z+1/2'

loop_
_atom_site_label
_atom_site_type_symbol
_atom_site_fract_x
_atom_site_fract_y
_atom_site_fract_z
_atom_site_U_iso_or_equiv
_atom_site_adp_type
_atom_site_occupancy
_atom_site_symmetry_multiplicity
_atom_site_calc_flag
_atom_site_refinement_flags
_atom_site_disorder_assembly
_atom_site_disorder_group
Cu Cu 0.5 0.5 0.5 0.0168(4) Uani 1 8 d S . .
Br Br 1 0.5 0.75 0.0197(3) Uani 1 8 d S . .
C1 C 0.3948(2) 0.5 0.3035(7) 0.0183(10) Uani 1 2 d S . .
C3 C 0.1749(2) 0.5 0.2510(11) 0.0306(10) Uani 1 2 d SD . .
H3A H 0.1818 0.5510 0.349 0.046 Uiso 1 1 d D . .
H3B H 0.1176 0.5 0.181 0.046 Uiso 1 2 d SD . .
N1 N 0.33110(19) 0.5 0.1952(6) 0.0200(8) Uani 1 2 d S . .
C2 C 0.2476(3) 0.5 0.0665(7) 0.0224(14) Uani 1 2 d S . .
C4 C 0.24262(17) 0.41787(17) -0.0876(5) 0.0324(8) Uani 1 1 d . . .
H4A H 0.2909 0.418 -0.2026 0.049 Uiso 1 1 calc R . .
H4B H 0.1867 0.4169 -0.1732 0.049 Uiso 1 1 calc R . .
H4C H 0.2471 0.3659 0.0141 0.049 Uiso 1 1 calc R . .

loop_
_atom_site_aniso_label
_atom_site_aniso_U_11
_atom_site_aniso_U_22
_atom_site_aniso_U_33
_atom_site_aniso_U_23
_atom_site_aniso_U_13
_atom_site_aniso_U_12
Cu 0.0156(5) 0.0156(5) 0.0191(10) 0 0 0
Br 0.0203(4) 0.0203(4) 0.0185(8) 0 0 0
C1 0.018(2) 0.0159(19) 0.021(3) 0 0.0066(19) 0
C3 0.0120(19) 0.048(3) 0.032(3) 0 -0.004(3) 0
N1 0.0191(19) 0.0250(19) 0.016(2) 0 0.0006(17) 0
C2 0.0164(19) 0.0215(19) 0.029(4) 0 -0.003(3) 0
C4 0.0220(17) 0.0395(19) 0.036(2) -0.0115(16) -0.0094(15) 0.0047(13)

loop_
_atom_type_symbol
_atom_type_description
_atom_type_scat_dispersion_real
_atom_type_scat_dispersion_imag
_atom_type_scat_source
C C 0.0033 0.0016 'International Tables Vol C Tables 4.2.6.8 and 6.1.1.4'
H H 0 0 'International Tables Vol C Tables 4.2.6.8 and 6.1.1.4'
N N 0.0061 0.0033 'International Tables Vol C Tables 4.2.6.8 and 6.1.1.4'
Cu Cu 0.3201 1.2651 'International Tables Vol C Tables 4.2.6.8 and 6.1.1.4'
Br Br -0.2901 2.4595 'International Tables Vol C Tables 4.2.6.8 and 6.1.1.4'

loop_
_geom_angle_atom_site_label_1
_geom_angle_atom_site_label_2
_geom_angle_atom_site_label_3
_geom_angle
_geom_angle_site_symmetry_1
_geom_angle_site_symmetry_3
_geom_angle_publ_flag
C1 Cu C1 108.64(11) 4_556 . ?
C1 Cu C1 108.64(11) 4_556 2_665 ?
C1 Cu C1 111.1(2) . 2_665 ?
C1 Cu C1 111.1(2) 4_556 3_666 ?
C1 Cu C1 108.64(11) . 3_666 ?
C1 Cu C1 108.64(11) 2_665 3_666 ?
N1 C1 Cu 177.5(3) . . ?
C2 C3 H3A 108.1 . . ?
C2 C3 H3B 113 . . ?
H3A C3 H3B 109.48 . . ?
C1 N1 C2 177.5(4) . . ?
N1 C2 C3 107.5(3) . . ?
N1 C2 C4 108.8(3) . . ?
C3 C2 C4 110.4(3) . . ?
N1 C2 C4 108.8(3) . 6_565 ?
C3 C2 C4 110.4(3) . 6_565 ?
C4 C2 C4 110.7(3) . 6_565 ?
C2 C4 H4A 109.5 . . ?
C2 C4 H4B 109.5 . . ?
H4A C4 H4B 109.5 . . ?
C2 C4 H4C 109.5 . . ?
H4A C4 H4C 109.5 . . ?
H4B C4 H4C 109.5 . . ?

loop_
_geom_bond_atom_site_label_1
_geom_bond_atom_site_label_2
_geom_bond_distance
_geom_bond_site_symmetry_2
_geom_bond_publ_flag
Cu C1 1.950(4) 4_556 ?
Cu C1 1.950(4) . ?
Cu C1 1.950(4) 2_665 ?
Cu C1 1.950(4) 3_666 ?
C1 N1 1.148(4) . ?
C3 C2 1.519(6) . ?
C3 H3A 0.960 . ?
C3 H3B 0.960 . ?
N1 C2 1.466(5) . ?
C2 C4 1.526(3) . ?
C2 C4 1.526(3) 6_565 ?
C4 H4A 0.98 . ?
C4 H4B 0.98 . ?
C4 H4C 0.98 . ?
